data_7208467
loop_
_publ_author_name
'Kan, Wei-Qiu'
'Yang, Jin'
'Liu, Ying-Ying'
'Ma, Jian-Fang'

_publ_section_title
;
 A series of coordination polymers based on a multidentate N-donor ligand
 and different polycarboxylate anions: syntheses, structures and
 photoluminescent properties
;
_journal_issue 19
_journal_name_full CrystEngComm
_journal_page_first 6271
_journal_paper_doi 10.1039/c2ce25388g
_journal_volume 14
_journal_year 2012
_chemical_formula_moiety 'C23 H16 N8 O4 Zn'
_chemical_formula_sum 'C23 H16 N8 O4 Zn'
_chemical_formula_weight 533.81
_chemical_name_systematic
;
?
;
_space_group_IT_number 14
_symmetry_cell_setting monoclinic
_symmetry_space_group_name_Hall '-P 2yn'
_symmetry_space_group_name_H-M 'P 1 21/n 1'
_atom_sites_solution_hydrogens geom
_atom_sites_solution_primary direct
_atom_sites_solution_secondary difmap
_audit_creation_method SHELXL-97
_cell_angle_alpha 90.00
_cell_angle_beta 98.846(4)
_cell_angle_gamma 90.00
_cell_formula_units_Z 4
_cell_length_a 10.1516(4)
_cell_length_b 16.5563(7)
_cell_length_c 13.2469(5)
_cell_measurement_reflns_used 3059
_cell_measurement_temperature 293(2)
_cell_measurement_theta_max 29.2255
_cell_measurement_theta_min 3.1063
_cell_volume 2199.96(15)
_computing_cell_refinement CrysAlis
_computing_data_collection 'CrysAlis (Oxford Diffraction, 2006)'
_computing_data_reduction CrysAlis
_computing_structure_refinement 'SHELXL-97 (Sheldrick, 2008)'
_computing_structure_solution 'SHELXL-97 (Sheldrick, 2008)'
_diffrn_ambient_temperature 293(2)
_diffrn_detector_area_resol_mean 10.0
_diffrn_measured_fraction_theta_full 0.995
_diffrn_measured_fraction_theta_max 0.995
_diffrn_measurement_device_type 'Oxford Diffraction Gemini R Ultra'
_diffrn_measurement_method '\w scan'
_diffrn_radiation_monochromator graphite
_diffrn_radiation_source 'fine-focus sealed tube'
_diffrn_radiation_type MoK\a
_diffrn_radiation_wavelength 0.71069
_diffrn_reflns_av_R_equivalents 0.0344
_diffrn_reflns_av_sigmaI/netI 0.0532
_diffrn_reflns_limit_h_max 11
_diffrn_reflns_limit_h_min -12
_diffrn_reflns_limit_k_max 19
_diffrn_reflns_limit_k_min -15
_diffrn_reflns_limit_l_max 15
_diffrn_reflns_limit_l_min -12
_diffrn_reflns_number 8329
_diffrn_reflns_theta_full 25.00
_diffrn_reflns_theta_max 25.35
_diffrn_reflns_theta_min 3.11
_exptl_absorpt_coefficient_mu 1.168
_exptl_absorpt_correction_T_max 1.00000
_exptl_absorpt_correction_T_min 0.80164
_exptl_absorpt_correction_type multi-scan
_exptl_absorpt_process_details
;
CrysAlis (Oxford Diffraction, 2006)
;
_exptl_crystal_colour colourless
_exptl_crystal_density_diffrn 1.612
_exptl_crystal_density_method 'not measured'
_exptl_crystal_description block
_exptl_crystal_F_000 1088
_exptl_crystal_size_max 0.24
_exptl_crystal_size_mid 0.22
_exptl_crystal_size_min 0.18
_refine_diff_density_max 0.323
_refine_diff_density_min -0.364
_refine_diff_density_rms 0.068
_refine_ls_extinction_method none
_refine_ls_goodness_of_fit_ref 1.035
_refine_ls_hydrogen_treatment constr
_refine_ls_matrix_type full
_refine_ls_number_parameters 325
_refine_ls_number_reflns 4006
_refine_ls_number_restraints 0
_refine_ls_restrained_S_all 1.035
_refine_ls_R_factor_all 0.0566
_refine_ls_R_factor_gt 0.0391
_refine_ls_shift/su_max 0.001
_refine_ls_shift/su_mean 0.000
_refine_ls_structure_factor_coef Fsqd
_refine_ls_weighting_details 'calc w=1/[\s^2^(Fo^2^)+(0.0407P)^2^+0.4442P] where P=(Fo^2^+2Fc^2^)/3'
_refine_ls_weighting_scheme calc
_refine_ls_wR_factor_gt 0.0860
_refine_ls_wR_factor_ref 0.0953
_reflns_number_gt 3120
_reflns_number_total 4006
_reflns_threshold_expression >2\s(I)
_cod_data_source_file c2ce25388g.txt
_cod_data_source_block compound-6
_cod_original_sg_symbol_H-M p21/n
_cod_database_code 7208467

loop_
_symmetry_equiv_pos_as_xyz
'x, y, z'
'-x+1/2, y+1/2, -z+1/2'
'-x, -y, -z'
'x-1/2, -y-1/2, z-1/2'

loop_
_atom_site_label
_atom_site_type_symbol
_atom_site_fract_x
_atom_site_fract_y
_atom_site_fract_z
_atom_site_U_iso_or_equiv
_atom_site_adp_type
_atom_site_occupancy
_atom_site_symmetry_multiplicity
_atom_site_calc_flag
_atom_site_refinement_flags
Zn1 Zn 0.42756(3) 0.11247(2) 0.51135(2) 0.02706(13) Uani 1 1 d .
C1 C 0.0490(3) -0.20951(19) 0.0329(2) 0.0334(7) Uani 1 1 d .
H1 H -0.0124 -0.2278 0.0730 0.040 Uiso 1 1 calc R
C2 C 0.0856(3) -0.12925(18) 0.0397(2) 0.0328(7) Uani 1 1 d .
H2 H 0.0500 -0.0947 0.0838 0.039 Uiso 1 1 calc R
C3 C 0.1762(3) -0.10099(17) -0.0201(2) 0.0278(7) Uani 1 1 d .
C4 C 0.2250(3) -0.15489(19) -0.0851(2) 0.0358(7) Uani 1 1 d .
H4 H 0.2852 -0.1379 -0.1270 0.043 Uiso 1 1 calc R
C5 C 0.1832(3) -0.23394(19) -0.0869(2) 0.0358(7) Uani 1 1 d .
H5 H 0.2165 -0.2695 -0.1311 0.043 Uiso 1 1 calc R
C6 C 0.2238(3) -0.01698(18) -0.0151(2) 0.0295(7) Uani 1 1 d .
C7 C 0.3241(3) 0.08719(18) -0.0533(2) 0.0280(7) Uani 1 1 d .
C8 C 0.4038(3) 0.14352(18) -0.1057(2) 0.0283(7) Uani 1 1 d .
C9 C 0.3774(3) 0.22516(18) -0.1167(2) 0.0336(7) Uani 1 1 d .
H9 H 0.3072 0.2485 -0.0896 0.040 Uiso 1 1 calc R
C10 C 0.4585(3) 0.2715(2) -0.1695(2) 0.0415(8) Uani 1 1 d .
H10 H 0.4408 0.3265 -0.1760 0.050 Uiso 1 1 calc R
C11 C 0.5817(3) 0.1635(2) -0.2004(3) 0.0468(9) Uani 1 1 d .
H11 H 0.6518 0.1415 -0.2289 0.056 Uiso 1 1 calc R
C12 C 0.5071(3) 0.1121(2) -0.1497(2) 0.0383(8) Uani 1 1 d .
H12 H 0.5263 0.0571 -0.1453 0.046 Uiso 1 1 calc R
C13 C 0.2828(3) 0.16921(18) 0.1024(2) 0.0336(7) Uani 1 1 d .
H13A H 0.3303 0.2128 0.0748 0.040 Uiso 1 1 calc R
H13B H 0.1964 0.1895 0.1132 0.040 Uiso 1 1 calc R
C14 C 0.3229(3) 0.14451(17) 0.2906(2) 0.0272(6) Uani 1 1 d .
H14 H 0.2430 0.1649 0.3059 0.033 Uiso 1 1 calc R
C15 C 0.5122(3) 0.0913(2) 0.2993(2) 0.0378(8) Uani 1 1 d .
H15 H 0.5921 0.0665 0.3262 0.045 Uiso 1 1 calc R
C16 C 0.6973(3) 0.10536(17) 0.5569(2) 0.0256(6) Uani 1 1 d .
C17 C 1.1842(3) 0.08674(18) 0.5485(2) 0.0289(7) Uani 1 1 d .
C18 C 0.8322(3) 0.07563(17) 0.6067(2) 0.0245(6) Uani 1 1 d .
C19 C 0.8485(3) 0.02892(18) 0.6946(2) 0.0281(6) Uani 1 1 d .
H19 H 0.7747 0.0153 0.7249 0.034 Uiso 1 1 calc R
C20 C 0.9734(3) 0.00268(19) 0.7371(2) 0.0324(7) Uani 1 1 d .
H20 H 0.9839 -0.0274 0.7971 0.039 Uiso 1 1 calc R
C21 C 1.0838(3) 0.02074(19) 0.6911(2) 0.0308(7) Uani 1 1 d .
H21 H 1.1677 0.0020 0.7196 0.037 Uiso 1 1 calc R
C22 C 1.0687(3) 0.06681(17) 0.6026(2) 0.0246(6) Uani 1 1 d .
C23 C 0.9434(3) 0.09404(17) 0.5618(2) 0.0265(6) Uani 1 1 d .
H23 H 0.9331 0.1254 0.5029 0.032 Uiso 1 1 calc R
N1 N 0.0974(2) -0.26252(15) -0.02866(17) 0.0297(6) Uani 1 1 d .
N2 N 0.2985(2) 0.01244(15) -0.08379(17) 0.0312(6) Uani 1 1 d .
N3 N 0.2006(2) 0.03483(15) 0.05591(18) 0.0323(6) Uani 1 1 d .
N4 N 0.2651(2) 0.10246(14) 0.03040(17) 0.0295(6) Uani 1 1 d .
N5 N 0.5599(3) 0.24244(19) -0.2111(2) 0.0451(7) Uani 1 1 d .
N6 N 0.3572(2) 0.14251(15) 0.19864(17) 0.0290(6) Uani 1 1 d .
N7 N 0.4801(3) 0.10830(18) 0.20196(19) 0.0435(7) Uani 1 1 d .
N8 N 0.4190(2) 0.11317(14) 0.35748(17) 0.0252(5) Uani 1 1 d .
O1 O 0.59621(17) 0.06681(13) 0.57947(14) 0.0321(5) Uani 1 1 d .
O2 O 0.68892(19) 0.16285(13) 0.49762(17) 0.0389(5) Uani 1 1 d .
O3 O 1.1654(2) 0.12477(14) 0.46821(16) 0.0400(6) Uani 1 1 d .
O4 O 1.30075(17) 0.06429(13) 0.59195(15) 0.0345(5) Uani 1 1 d .

loop_
_atom_site_aniso_label
_atom_site_aniso_U_11
_atom_site_aniso_U_22
_atom_site_aniso_U_33
_atom_site_aniso_U_23
_atom_site_aniso_U_13
_atom_site_aniso_U_12
Zn1 0.02028(19) 0.0321(2) 0.0293(2) 0.00643(15) 0.00535(13) 0.00457(14)
C1 0.0280(16) 0.0342(18) 0.0390(17) 0.0009(15) 0.0085(13) -0.0026(14)
C2 0.0278(16) 0.0323(18) 0.0382(17) -0.0027(14) 0.0049(13) -0.0013(13)
C3 0.0260(15) 0.0267(16) 0.0294(15) 0.0005(13) 0.0001(12) -0.0022(13)
C4 0.0419(18) 0.0329(18) 0.0348(17) 0.0006(15) 0.0127(14) -0.0043(15)
C5 0.0422(19) 0.0329(18) 0.0336(16) -0.0004(15) 0.0102(14) -0.0019(15)
C6 0.0303(16) 0.0261(16) 0.0305(15) 0.0016(14) -0.0003(13) -0.0010(13)
C7 0.0267(15) 0.0316(18) 0.0251(14) -0.0003(13) 0.0023(12) 0.0002(13)
C8 0.0312(16) 0.0263(16) 0.0268(15) -0.0047(13) 0.0027(13) -0.0021(13)
C9 0.0383(18) 0.0303(18) 0.0337(16) -0.0023(14) 0.0103(14) -0.0015(14)
C10 0.055(2) 0.0309(19) 0.0391(18) -0.0027(15) 0.0094(16) -0.0090(16)
C11 0.0372(19) 0.058(3) 0.048(2) -0.0098(19) 0.0184(16) -0.0022(17)
C12 0.0389(18) 0.0324(18) 0.0452(18) -0.0079(16) 0.0114(15) 0.0018(15)
C13 0.0480(19) 0.0246(16) 0.0278(15) 0.0008(13) 0.0051(13) 0.0046(14)
C14 0.0231(15) 0.0277(16) 0.0317(15) -0.0026(13) 0.0071(12) 0.0024(12)
C15 0.0295(17) 0.047(2) 0.0373(17) -0.0002(16) 0.0054(13) 0.0133(15)
C16 0.0197(15) 0.0263(16) 0.0311(15) -0.0044(13) 0.0049(12) 0.0013(12)
C17 0.0209(15) 0.0330(17) 0.0335(16) -0.0064(14) 0.0060(12) 0.0008(13)
C18 0.0176(14) 0.0265(16) 0.0296(14) -0.0006(13) 0.0045(11) 0.0008(12)
C19 0.0213(14) 0.0321(17) 0.0318(15) 0.0027(14) 0.0075(12) -0.0016(13)
C20 0.0281(16) 0.0379(18) 0.0313(15) 0.0074(14) 0.0049(12) 0.0043(14)
C21 0.0184(14) 0.0414(19) 0.0315(15) 0.0023(14) 0.0007(12) 0.0055(13)
C22 0.0182(14) 0.0287(16) 0.0268(14) -0.0068(13) 0.0033(11) -0.0003(12)
C23 0.0218(15) 0.0307(17) 0.0265(14) 0.0034(13) 0.0026(11) 0.0017(12)
N1 0.0297(13) 0.0274(14) 0.0320(13) 0.0004(11) 0.0048(11) -0.0031(11)
N2 0.0360(14) 0.0279(15) 0.0302(13) -0.0001(11) 0.0063(11) -0.0026(11)
N3 0.0354(14) 0.0273(14) 0.0348(13) 0.0022(12) 0.0074(11) -0.0023(11)
N4 0.0360(14) 0.0249(14) 0.0278(12) 0.0025(11) 0.0052(11) 0.0004(11)
N5 0.0467(18) 0.049(2) 0.0427(16) -0.0077(14) 0.0170(13) -0.0161(14)
N6 0.0285(13) 0.0305(14) 0.0286(13) -0.0008(11) 0.0058(10) 0.0060(11)
N7 0.0371(16) 0.059(2) 0.0370(15) 0.0025(14) 0.0137(12) 0.0168(14)
N8 0.0233(12) 0.0254(13) 0.0279(12) -0.0028(11) 0.0066(10) 0.0019(10)
O1 0.0147(10) 0.0395(13) 0.0427(11) 0.0090(10) 0.0063(8) -0.0001(9)
O2 0.0249(11) 0.0351(13) 0.0558(13) 0.0167(11) 0.0029(10) 0.0009(9)
O3 0.0271(11) 0.0597(16) 0.0348(12) 0.0111(11) 0.0098(9) -0.0003(10)
O4 0.0164(10) 0.0440(13) 0.0444(11) 0.0074(11) 0.0088(9) 0.0031(9)

loop_
_atom_type_symbol
_atom_type_description
_atom_type_scat_dispersion_real
_atom_type_scat_dispersion_imag
_atom_type_scat_source
C C 0.0033 0.0016 'International Tables Vol C Tables 4.2.6.8 and 6.1.1.4'
H H 0.0000 0.0000 'International Tables Vol C Tables 4.2.6.8 and 6.1.1.4'
N N 0.0061 0.0033 'International Tables Vol C Tables 4.2.6.8 and 6.1.1.4'
O O 0.0106 0.0060 'International Tables Vol C Tables 4.2.6.8 and 6.1.1.4'
Zn Zn 0.2839 1.4301 'International Tables Vol C Tables 4.2.6.8 and 6.1.1.4'

loop_
_geom_angle_atom_site_label_1
_geom_angle_atom_site_label_2
_geom_angle_atom_site_label_3
_geom_angle
_geom_angle_site_symmetry_1
_geom_angle_site_symmetry_3
O1 Zn1 O4 101.09(8) . 1_455
O1 Zn1 N8 111.38(9) . .
O4 Zn1 N8 128.23(9) 1_455 .
O1 Zn1 N1 116.15(9) . 2
O4 Zn1 N1 103.93(9) 1_455 2
N8 Zn1 N1 96.71(9) . 2
N1 C1 C2 123.4(3) . .
N1 C1 H1 118.3 . .
C2 C1 H1 118.3 . .
C1 C2 C3 119.0(3) . .
C1 C2 H2 120.5 . .
C3 C2 H2 120.5 . .
C2 C3 C4 118.1(3) . .
C2 C3 C6 122.5(3) . .
C4 C3 C6 119.4(3) . .
C5 C4 C3 119.1(3) . .
C5 C4 H4 120.5 . .
C3 C4 H4 120.5 . .
N1 C5 C4 123.6(3) . .
N1 C5 H5 118.2 . .
C4 C5 H5 118.2 . .
N3 C6 N2 115.0(3) . .
N3 C6 C3 123.5(3) . .
N2 C6 C3 121.5(3) . .
N2 C7 N4 109.5(3) . .
N2 C7 C8 123.2(3) . .
N4 C7 C8 127.4(3) . .
C12 C8 C9 118.3(3) . .
C12 C8 C7 117.9(3) . .
C9 C8 C7 123.8(3) . .
C8 C9 C10 118.2(3) . .
C8 C9 H9 120.9 . .
C10 C9 H9 120.9 . .
N5 C10 C9 124.4(3) . .
N5 C10 H10 117.8 . .
C9 C10 H10 117.8 . .
N5 C11 C12 124.3(3) . .
N5 C11 H11 117.8 . .
C12 C11 H11 117.8 . .
C8 C12 C11 118.8(3) . .
C8 C12 H12 120.6 . .
C11 C12 H12 120.6 . .
N6 C13 N4 109.9(2) . .
N6 C13 H13A 109.7 . .
N4 C13 H13A 109.7 . .
N6 C13 H13B 109.7 . .
N4 C13 H13B 109.7 . .
H13A C13 H13B 108.2 . .
N6 C14 N8 109.8(3) . .
N6 C14 H14 125.1 . .
N8 C14 H14 125.1 . .
N7 C15 N8 114.3(3) . .
N7 C15 H15 122.8 . .
N8 C15 H15 122.8 . .
O2 C16 O1 123.8(2) . .
O2 C16 C18 120.1(2) . .
O1 C16 C18 116.1(2) . .
O3 C17 O4 123.1(3) . .
O3 C17 C22 119.9(2) . .
O4 C17 C22 117.0(2) . .
C19 C18 C23 118.9(2) . .
C19 C18 C16 122.2(2) . .
C23 C18 C16 118.9(2) . .
C20 C19 C18 120.2(3) . .
C20 C19 H19 119.9 . .
C18 C19 H19 119.9 . .
C19 C20 C21 120.5(3) . .
C19 C20 H20 119.7 . .
C21 C20 H20 119.7 . .
C20 C21 C22 119.8(2) . .
C20 C21 H21 120.1 . .
C22 C21 H21 120.1 . .
C23 C22 C21 119.1(2) . .
C23 C22 C17 118.8(2) . .
C21 C22 C17 122.1(2) . .
C22 C23 C18 121.5(3) . .
C22 C23 H23 119.3 . .
C18 C23 H23 119.3 . .
C5 N1 C1 116.8(3) . .
C5 N1 Zn1 120.8(2) . 2_545
C1 N1 Zn1 121.1(2) . 2_545
C7 N2 C6 103.6(2) . .
C6 N3 N4 102.2(2) . .
C7 N4 N3 109.7(2) . .
C7 N4 C13 130.5(3) . .
N3 N4 C13 118.5(2) . .
C11 N5 C10 116.0(3) . .
C14 N6 N7 110.5(2) . .
C14 N6 C13 129.1(3) . .
N7 N6 C13 120.4(2) . .
C15 N7 N6 102.0(2) . .
C14 N8 C15 103.3(2) . .
C14 N8 Zn1 126.23(19) . .
C15 N8 Zn1 130.05(19) . .
C16 O1 Zn1 111.97(17) . .
C17 O4 Zn1 105.89(18) . 1_655

loop_
_geom_bond_atom_site_label_1
_geom_bond_atom_site_label_2
_geom_bond_distance
_geom_bond_site_symmetry_2
Zn1 O1 1.9601(18) .
Zn1 O4 1.9637(19) 1_455
Zn1 N8 2.027(2) .
Zn1 N1 2.102(2) 2
C1 N1 1.341(4) .
C1 C2 1.379(4) .
C1 H1 0.9300 .
C2 C3 1.383(4) .
C2 H2 0.9300 .
C3 C4 1.384(4) .
C3 C6 1.471(4) .
C4 C5 1.375(4) .
C4 H4 0.9300 .
C5 N1 1.336(4) .
C5 H5 0.9300 .
C6 N3 1.321(4) .
C6 N2 1.361(4) .
C7 N2 1.315(4) .
C7 N4 1.363(4) .
C7 C8 1.476(4) .
C8 C12 1.377(4) .
C8 C9 1.381(4) .
C9 C10 1.390(4) .
C9 H9 0.9300 .
C10 N5 1.330(4) .
C10 H10 0.9300 .
C11 N5 1.329(5) .
C11 C12 1.381(5) .
C11 H11 0.9300 .
C12 H12 0.9300 .
C13 N6 1.448(3) .
C13 N4 1.453(4) .
C13 H13A 0.9700 .
C13 H13B 0.9700 .
C14 N6 1.317(3) .
C14 N8 1.319(3) .
C14 H14 0.9300 .
C15 N7 1.311(4) .
C15 N8 1.358(4) .
C15 H15 0.9300 .
C16 O2 1.228(3) .
C16 O1 1.282(3) .
C16 C18 1.509(4) .
C17 O3 1.226(3) .
C17 O4 1.288(3) .
C17 C22 1.502(4) .
C18 C19 1.386(4) .
C18 C23 1.389(4) .
C19 C20 1.376(4) .
C19 H19 0.9300 .
C20 C21 1.388(4) .
C20 H20 0.9300 .
C21 C22 1.388(4) .
C21 H21 0.9300 .
C22 C23 1.379(4) .
C23 H23 0.9300 .
N1 Zn1 2.102(2) 2_545
N3 N4 1.365(3) .
N6 N7 1.365(3) .
O4 Zn1 1.9637(19) 1_655

loop_
_geom_torsion_atom_site_label_1
_geom_torsion_atom_site_label_2
_geom_torsion_atom_site_label_3
_geom_torsion_atom_site_label_4
_geom_torsion
_geom_torsion_site_symmetry_1
_geom_torsion_site_symmetry_4
N1 C1 C2 C3 0.4(4) . .
C1 C2 C3 C4 0.6(4) . .
C1 C2 C3 C6 -178.0(3) . .
C2 C3 C4 C5 -0.7(4) . .
C6 C3 C4 C5 177.9(3) . .
C3 C4 C5 N1 -0.2(5) . .
C2 C3 C6 N3 10.3(4) . .
C4 C3 C6 N3 -168.3(3) . .
C2 C3 C6 N2 -171.0(3) . .
C4 C3 C6 N2 10.4(4) . .
N2 C7 C8 C12 -33.9(4) . .
N4 C7 C8 C12 146.9(3) . .
N2 C7 C8 C9 143.4(3) . .
N4 C7 C8 C9 -35.8(4) . .
C12 C8 C9 C10 -1.5(4) . .
C7 C8 C9 C10 -178.8(3) . .
C8 C9 C10 N5 0.6(5) . .
C9 C8 C12 C11 1.6(4) . .
C7 C8 C12 C11 179.0(3) . .
N5 C11 C12 C8 -0.8(5) . .
O2 C16 C18 C19 160.3(3) . .
O1 C16 C18 C19 -20.4(4) . .
O2 C16 C18 C23 -21.2(4) . .
O1 C16 C18 C23 158.0(3) . .
C23 C18 C19 C20 1.1(4) . .
C16 C18 C19 C20 179.6(3) . .
C18 C19 C20 C21 -1.7(5) . .
C19 C20 C21 C22 1.1(5) . .
C20 C21 C22 C23 0.1(4) . .
C20 C21 C22 C17 -178.7(3) . .
O3 C17 C22 C23 -1.9(4) . .
O4 C17 C22 C23 176.1(3) . .
O3 C17 C22 C21 177.0(3) . .
O4 C17 C22 C21 -5.0(4) . .
C21 C22 C23 C18 -0.7(4) . .
C17 C22 C23 C18 178.2(3) . .
C19 C18 C23 C22 0.1(4) . .
C16 C18 C23 C22 -178.4(3) . .
C4 C5 N1 C1 1.2(4) . .
C4 C5 N1 Zn1 -166.0(2) . 2_545
C2 C1 N1 C5 -1.4(4) . .
C2 C1 N1 Zn1 165.8(2) . 2_545
N4 C7 N2 C6 -0.7(3) . .
C8 C7 N2 C6 180.0(3) . .
N3 C6 N2 C7 0.3(3) . .
C3 C6 N2 C7 -178.4(2) . .
N2 C6 N3 N4 0.2(3) . .
C3 C6 N3 N4 178.9(2) . .
N2 C7 N4 N3 0.9(3) . .
C8 C7 N4 N3 -179.8(3) . .
N2 C7 N4 C13 167.4(3) . .
C8 C7 N4 C13 -13.4(5) . .
C6 N3 N4 C7 -0.7(3) . .
C6 N3 N4 C13 -169.0(2) . .
N6 C13 N4 C7 -106.5(3) . .
N6 C13 N4 N3 58.9(3) . .
C12 C11 N5 C10 -0.1(5) . .
C9 C10 N5 C11 0.2(5) . .
N8 C14 N6 N7 0.4(4) . .
N8 C14 N6 C13 179.2(3) . .
N4 C13 N6 C14 -122.0(3) . .
N4 C13 N6 N7 56.6(4) . .
N8 C15 N7 N6 -0.6(4) . .
C14 N6 N7 C15 0.1(4) . .
C13 N6 N7 C15 -178.7(3) . .
N6 C14 N8 C15 -0.8(3) . .
N6 C14 N8 Zn1 172.73(18) . .
N7 C15 N8 C14 0.9(4) . .
N7 C15 N8 Zn1 -172.3(2) . .
O1 Zn1 N8 C14 -175.4(2) . .
O4 Zn1 N8 C14 59.7(3) 1_455 .
N1 Zn1 N8 C14 -53.9(2) 2 .
O1 Zn1 N8 C15 -3.7(3) . .
O4 Zn1 N8 C15 -128.5(3) 1_455 .
N1 Zn1 N8 C15 117.8(3) 2 .
O2 C16 O1 Zn1 -1.6(4) . .
C18 C16 O1 Zn1 179.16(18) . .
O4 Zn1 O1 C16 -163.42(18) 1_455 .
N8 Zn1 O1 C16 57.7(2) . .
N1 Zn1 O1 C16 -51.7(2) 2 .
O3 C17 O4 Zn1 5.4(4) . 1_655
C22 C17 O4 Zn1 -172.5(2) . 1_655
